data_5000328
_chemical_formula_moiety ?
_chemical_formula_sum 'C19 H44 O2 Os P2'
_chemical_formula_weight 556.735
_space_group_IT_number 14
_symmetry_cell_setting monoclinic
_symmetry_space_group_name_Hall '-P 2yn'
_symmetry_space_group_name_H-M 'P 1 21/n 1'
_cell_angle_alpha 90
_cell_angle_beta 95.755(15)
_cell_angle_gamma 90
_cell_formula_units_Z 4
_cell_length_a 7.811(2)
_cell_length_b 14.936(4)
_cell_length_c 20.130(5)
_cell_measurement_reflns_used 94
_cell_measurement_temperature 102
_cell_measurement_theta_max 12.39
_cell_measurement_theta_min 11.52
_cell_volume 2336.7(11)
_diffrn_ambient_temperature 102
_diffrn_detector_area_resol_mean ?
_diffrn_measured_fraction_theta_full 0
_diffrn_measured_fraction_theta_max 1
_diffrn_measurement_device_type 'refurbished Picker diffractometer'
_diffrn_measurement_method '\q/2\q scans'
_diffrn_radiation_type 'Mo K\a'
_diffrn_radiation_wavelength 0.71069
_diffrn_reflns_av_R_equivalents 0.034
_diffrn_reflns_limit_h_max 2
_diffrn_reflns_limit_h_min -10
_diffrn_reflns_limit_k_max 19
_diffrn_reflns_limit_k_min -4
_diffrn_reflns_limit_l_max 26
_diffrn_reflns_limit_l_min -26
_diffrn_reflns_number 10155
_diffrn_reflns_theta_full 0
_diffrn_reflns_theta_max 27.5213
_diffrn_reflns_theta_min 3.03794
_diffrn_standards_decay_% -0.2
_diffrn_standards_interval_count 1000
_diffrn_standards_number 4
_exptl_absorpt_coefficient_mu 5.6025
_exptl_absorpt_correction_T_max 0.391
_exptl_absorpt_correction_T_min 0.277
_exptl_absorpt_correction_type analytical
_exptl_absorpt_process_details Tompa
_exptl_crystal_colour orange/red
_exptl_crystal_density_diffrn 1.583
_exptl_crystal_density_meas ?
_exptl_crystal_density_method 'not measured'
_exptl_crystal_description irregular
_exptl_crystal_F_000 1120
_exptl_crystal_size_max .30
_exptl_crystal_size_mid .24
_exptl_crystal_size_min .18
_refine_diff_density_max 3.08
_refine_diff_density_min -1.83
_refine_ls_abs_structure_details none
_refine_ls_abs_structure_Flack ?
_refine_ls_extinction_coef 0.00000029(3)
_refine_ls_extinction_expression
;
Larson, A. C. (1967).  Acta Cryst. 23, p. 664.  Eq. (3)
;
_refine_ls_extinction_method Zachariasen
_refine_ls_goodness_of_fit_ref 1.3745
_refine_ls_hydrogen_treatment ?
_refine_ls_matrix_type full
_refine_ls_number_parameters 218
_refine_ls_number_reflns 4458
_refine_ls_R_factor_gt 0.0393
_refine_ls_shift/su_max 0.0089
_refine_ls_structure_factor_coef F
_refine_ls_weighting_details w^-1^=\s^2^(F)+(.03F)^2^
_refine_ls_weighting_scheme calc
_refine_ls_wR_factor_ref 0.0355
_reflns_number_gt 4193
_reflns_number_total 5358
_reflns_threshold_expression F^2^>2.33\s(F^2^)
_cod_original_sg_symbol_H-M 'P 21/n'
_cod_original_formula_sum 'C19 H44 O2 Os1 P2'
_cod_database_code 5000328

loop_
_symmetry_equiv_pos_as_xyz
x,y,z
1/2-x,1/2+y,1/2-z
1/2+x,1/2-y,1/2+z
-x,-y,-z

loop_
_atom_site_label
_atom_site_type_symbol
_atom_site_fract_x
_atom_site_fract_y
_atom_site_fract_z
_atom_site_U_iso_or_equiv
_atom_site_adp_type
_atom_site_occupancy
_atom_site_disorder_group
_atom_site_disorder_assembly
OS1 OS 0.42801(3) 0.358012(15) 0.118380(11) 0.01367(7) Uani 1 0 .
P2 P 0.5338(2) 0.27168(10) 0.03296(7) 0.0144(4) Uani 1 0 .
C3 C 0.6873(9) 0.3343(4) -0.0120(3) 0.024(2) Uani 1 0 .
C4 C 0.3618(8) 0.2439(4) -0.0357(3) 0.0209(19) Uani 1 0 .
C5 C 0.2452(9) 0.1687(5) -0.0141(3) 0.029(2) Uani 1 0 .
C6 C 0.4241(10) 0.2211(5) -0.1029(3) 0.031(2) Uani 1 0 .
C7 C 0.2512(10) 0.3286(5) -0.0459(4) 0.036(2) Uani 1 0 .
C8 C 0.6612(8) 0.1700(4) 0.0603(3) 0.0205(18) Uani 1 0 .
C9 C 0.7072(10) 0.1101(5) 0.0020(4) 0.033(2) Uani 1 0 .
C10 C 0.5664(9) 0.1122(5) 0.1073(4) 0.030(2) Uani 1 0 .
C11 C 0.8280(9) 0.2015(5) 0.0982(4) 0.032(2) Uani 1 0 .
P12 P 0.3278(2) 0.45511(10) 0.19897(8) 0.0162(4) Uani 1 0 .
C13 C 0.4130(9) 0.5680(4) 0.1933(3) 0.026(2) Uani 1 0 .
C14 C 0.0896(8) 0.4750(5) 0.1833(3) 0.024(2) Uani 1 0 .
C15 C -0.0115(9) 0.3986(5) 0.2108(4) 0.033(2) Uani 1 0 .
C16 C 0.0502(9) 0.4771(5) 0.1069(4) 0.034(2) Uani 1 0 .
C17 C 0.0291(9) 0.5634(5) 0.2114(4) 0.034(2) Uani 1 0 .
C18 C 0.3908(8) 0.4252(4) 0.2882(3) 0.0195(18) Uani 1 0 .
C19 C 0.5859(9) 0.4422(5) 0.3007(3) 0.030(2) Uani 1 0 .
C20 C 0.3607(9) 0.3258(5) 0.3015(3) 0.026(2) Uani 1 0 .
C21 C 0.3024(9) 0.4805(5) 0.3383(3) 0.027(2) Uani 1 0 .
C22 C 0.3025(7) 0.2658(4) 0.1454(3) 0.0170(18) Uani 1 0 .
O23 O 0.2168(6) 0.2077(3) 0.1631(2) 0.0256(15) Uani 1 0 .
O24 O 0.5035(7) 0.4718(3) 0.0753(2) 0.0323(16) Uani 1 0 .
H1 H 0.782 0.352 0.018 0.0365 Uiso 1 0 .
H2 H 0.7261 0.2973 -0.046 0.0365 Uiso 1 0 .
H3 H 0.632 0.3858 -0.0321 0.0365 Uiso 1 0 .
H4 H 0.2074 0.1836 0.0279 0.0413 Uiso 1 0 .
H5 H 0.1483 0.1628 -0.0464 0.0413 Uiso 1 0 .
H6 H 0.3077 0.1145 -0.0107 0.0413 Uiso 1 0 .
H7 H 0.4911 0.168 -0.0985 0.043 Uiso 1 0 .
H8 H 0.3278 0.2121 -0.1348 0.043 Uiso 1 0 .
H9 H 0.492 0.2689 -0.1167 0.043 Uiso 1 0 .
H10 H 0.3197 0.3763 -0.0594 0.0478 Uiso 1 0 .
H11 H 0.1584 0.3178 -0.079 0.0478 Uiso 1 0 .
H12 H 0.2071 0.3437 -0.0049 0.0478 Uiso 1 0 .
H13 H 0.6046 0.087 -0.0208 0.0455 Uiso 1 0 .
H14 H 0.7668 0.1449 -0.0277 0.0455 Uiso 1 0 .
H15 H 0.7783 0.0623 0.0192 0.0455 Uiso 1 0 .
H16 H 0.5404 0.1467 0.1444 0.0428 Uiso 1 0 .
H17 H 0.4622 0.0907 0.0838 0.0428 Uiso 1 0 .
H18 H 0.6364 0.0627 0.122 0.0428 Uiso 1 0 .
H19 H 0.8935 0.1512 0.1142 0.0446 Uiso 1 0 .
H20 H 0.8912 0.2354 0.069 0.0446 Uiso 1 0 .
H21 H 0.8027 0.2378 0.1346 0.0446 Uiso 1 0 .
H22 H 0.535 0.566 0.2002 0.0387 Uiso 1 0 .
H23 H 0.3786 0.5916 0.1502 0.0387 Uiso 1 0 .
H24 H 0.3697 0.6045 0.2262 0.0387 Uiso 1 0 .
H25 H -0.1313 0.4072 0.199 0.0453 Uiso 1 0 .
H26 H 0.0225 0.3431 0.1928 0.0453 Uiso 1 0 .
H27 H 0.0105 0.3967 0.2582 0.0453 Uiso 1 0 .
H28 H -0.0686 0.4865 0.0946 0.0462 Uiso 1 0 .
H29 H 0.1134 0.5253 0.0886 0.0462 Uiso 1 0 .
H30 H 0.085 0.4225 0.0878 0.0462 Uiso 1 0 .
H31 H 0.0487 0.5623 0.2589 0.0476 Uiso 1 0 .
H32 H 0.0905 0.6117 0.1948 0.0476 Uiso 1 0 .
H33 H -0.0908 0.5709 0.1987 0.0476 Uiso 1 0 .
H34 H 0.6253 0.4266 0.3454 0.0427 Uiso 1 0 .
H35 H 0.644 0.4064 0.2709 0.0427 Uiso 1 0 .
H36 H 0.6086 0.5034 0.2933 0.0427 Uiso 1 0 .
H37 H 0.2405 0.3139 0.297 0.0392 Uiso 1 0 .
H38 H 0.415 0.2905 0.2706 0.0392 Uiso 1 0 .
H39 H 0.4073 0.3112 0.3458 0.0392 Uiso 1 0 .
H40 H 0.3448 0.4625 0.3827 0.039 Uiso 1 0 .
H41 H 0.3284 0.5419 0.3329 0.039 Uiso 1 0 .
H42 H 0.1827 0.4712 0.3319 0.039 Uiso 1 0 .
H43 H 0.49 0.48 0.02 0.038 Uiso 1 0 .
H44 H 0.5908 0.4061 0.181 0.038 Uiso 1 0 .

loop_
_atom_type_symbol
_atom_type_description
_atom_type_scat_dispersion_real
_atom_type_scat_dispersion_imag
_atom_type_scat_source
OS Os -1.816 7.605 'International Tables Vol. IV (1974) Table 2.2B'
P P 0.09 0.095 'International Tables Vol. IV (1974) Table 2.2B'
O O 0.008 0.006 'International Tables Vol. IV (1974) Table 2.2B'
C C 0.002 0.002 'International Tables Vol. IV (1974) Table 2.2B'
H H 0 0 'International Tables Vol. IV (1974) Table 2.2B'
